data_7034203
loop_
_publ_author_name
'Shieh, Minghuey'
'Miu, Chia-Yeh'
'Hsing, Kai-Jieah'
'Jang, Li-Fing'
'Lin, Chien-Nan'

_publ_section_title
;
 Copper-incorporated mono- and di-TeRu5 metal carbonyl complexes:
 syntheses, structures, and an unusual skeletal arrangement.
;
_journal_issue 14
_journal_name_full 'Dalton transactions (Cambridge, England : 2003)'
_journal_page_first 6526
_journal_page_last 6536
_journal_paper_doi 10.1039/c5dt00546a
_journal_volume 44
_journal_year 2015
_chemical_formula_moiety 'C18 H6 Cu2 N2 O14 Ru5 Te'
_chemical_formula_sum 'C18 H6 Cu2 N2 O14 Ru5 Te'
_chemical_formula_weight 1234.28
_chemical_name_systematic
;
 ?
;
_space_group_IT_number 14
_symmetry_cell_setting monoclinic
_symmetry_space_group_name_Hall '-P 2yn'
_symmetry_space_group_name_H-M 'P 1 21/n 1'
_atom_sites_solution_hydrogens geom
_atom_sites_solution_primary direct
_atom_sites_solution_secondary difmap
_audit_creation_method SHELXL-97
_audit_update_record
;
2015-02-17 deposited with the CCDC.
2015-02-26 downloaded from the CCDC.
;
_cell_angle_alpha 90.00
_cell_angle_beta 107.9740(10)
_cell_angle_gamma 90.00
_cell_formula_units_Z 4
_cell_length_a 15.2231(3)
_cell_length_b 10.4337(2)
_cell_length_c 19.5749(5)
_cell_measurement_reflns_used 0
_cell_measurement_temperature 200(2)
_cell_measurement_theta_max 0
_cell_measurement_theta_min 0
_cell_volume 2957.41(11)
_computing_cell_refinement 'Bruker APEX2'
_computing_data_collection 'Bruker APEX2'
_computing_data_reduction 'Bruker SAINT'
_computing_molecular_graphics 'Ortep-3 for Windows (Farrugia, 1997)'
_computing_publication_material 'WinGX publication routines (Farrugia, 1999)'
_computing_structure_refinement 'SHELXL-97 (Sheldrick, 1997)'
_computing_structure_solution 'SHELXS-86 (Sheldrick, 1986)'
_diffrn_ambient_temperature 200(2)
_diffrn_measured_fraction_theta_full 0.994
_diffrn_measured_fraction_theta_max 0.994
_diffrn_radiation_monochromator graphite
_diffrn_radiation_source 'fine-focus sealed tube'
_diffrn_radiation_type MoK\a
_diffrn_radiation_wavelength 0.71073
_diffrn_reflns_av_R_equivalents 0.0248
_diffrn_reflns_av_unetI/netI 0.0226
_diffrn_reflns_limit_h_max 18
_diffrn_reflns_limit_h_min -18
_diffrn_reflns_limit_k_max 10
_diffrn_reflns_limit_k_min -12
_diffrn_reflns_limit_l_max 23
_diffrn_reflns_limit_l_min -20
_diffrn_reflns_number 19753
_diffrn_reflns_theta_full 25.05
_diffrn_reflns_theta_max 25.05
_diffrn_reflns_theta_min 2.24
_exptl_absorpt_coefficient_mu 4.927
_exptl_absorpt_correction_T_max 0.6386
_exptl_absorpt_correction_T_min 0.3016
_exptl_absorpt_correction_type multi-scan
_exptl_absorpt_process_details 'SADABS, 2003'
_exptl_crystal_colour black
_exptl_crystal_density_diffrn 2.772
_exptl_crystal_density_method 'not measured'
_exptl_crystal_description prism
_exptl_crystal_F_000 2280
_exptl_crystal_size_max 0.32
_exptl_crystal_size_mid 0.16
_exptl_crystal_size_min 0.10
_refine_diff_density_max 0.420
_refine_diff_density_min -0.474
_refine_diff_density_rms 0.086
_refine_ls_extinction_method none
_refine_ls_goodness_of_fit_ref 1.068
_refine_ls_hydrogen_treatment constr
_refine_ls_matrix_type full
_refine_ls_number_parameters 381
_refine_ls_number_reflns 5203
_refine_ls_number_restraints 0
_refine_ls_restrained_S_all 1.068
_refine_ls_R_factor_all 0.0211
_refine_ls_R_factor_gt 0.0175
_refine_ls_shift/su_max 0.035
_refine_ls_shift/su_mean 0.000
_refine_ls_structure_factor_coef Fsqd
_refine_ls_weighting_details 'calc w=1/[\s^2^(Fo^2^)+(0.0135P)^2^+1.9534P] where P=(Fo^2^+2Fc^2^)/3'
_refine_ls_weighting_scheme calc
_refine_ls_wR_factor_gt 0.0373
_refine_ls_wR_factor_ref 0.0389
_reflns_number_gt 4747
_reflns_number_total 5203
_reflns_threshold_expression >2sigma(I)
_cod_data_source_file c5dt00546a2.cif
_cod_data_source_block 3a
_cod_depositor_comments 'Adding full bibliography for 7034201--7034204.cif.'
_cod_original_sg_symbol_H-M 'P 21/n'
_cod_database_code 7034203

loop_
_symmetry_equiv_pos_as_xyz
'x, y, z'
'-x+1/2, y+1/2, -z+1/2'
'-x, -y, -z'
'x-1/2, -y-1/2, z-1/2'

loop_
_atom_site_label
_atom_site_type_symbol
_atom_site_fract_x
_atom_site_fract_y
_atom_site_fract_z
_atom_site_U_iso_or_equiv
_atom_site_adp_type
_atom_site_occupancy
_atom_site_symmetry_multiplicity
_atom_site_calc_flag
_atom_site_refinement_flags
_atom_site_disorder_group
C1 C 0.4560(2) 0.1413(3) 0.19600(15) 0.0225(6) Uani 1 1 d . .
C2 C 0.3053(2) -0.0429(3) 0.15457(16) 0.0256(7) Uani 1 1 d . .
C3 C 0.4141(2) -0.0115(3) 0.07417(16) 0.0278(7) Uani 1 1 d . .
C4 C 0.1312(2) 0.0557(3) 0.01031(17) 0.0302(7) Uani 1 1 d . .
C5 C 0.15555(19) 0.2342(3) -0.08677(17) 0.0255(7) Uani 1 1 d . .
C6 C 0.0599(2) 0.3024(3) 0.00954(16) 0.0280(7) Uani 1 1 d . .
C7 C 0.2364(2) 0.6208(3) 0.05179(17) 0.0291(7) Uani 1 1 d . .
C8 C 0.1507(2) 0.5233(3) 0.13809(18) 0.0315(7) Uani 1 1 d . .
C9 C 0.3518(2) 0.5275(3) 0.18158(16) 0.0260(7) Uani 1 1 d . .
C10 C 0.41725(19) 0.3389(3) 0.28805(17) 0.0265(7) Uani 1 1 d . .
C11 C 0.5173(2) 0.3986(3) 0.20116(15) 0.0260(7) Uani 1 1 d . .
C12 C 0.4081(2) 0.4974(3) 0.04543(17) 0.0286(7) Uani 1 1 d . .
C13 C 0.4819(2) 0.2583(3) 0.06296(15) 0.0242(7) Uani 1 1 d . .
C14 C 0.3494(2) 0.3190(3) -0.06533(17) 0.0325(8) Uani 1 1 d . .
C15 C 0.2847(2) -0.0659(3) -0.15548(18) 0.0380(9) Uani 1 1 d . .
C16 C 0.2727(3) -0.1499(4) -0.2167(2) 0.0596(12) Uani 1 1 d . .
H16A H 0.3189 -0.1293 -0.2404 0.089 Uiso 1 1 calc R .
H16B H 0.2107 -0.1380 -0.2506 0.089 Uiso 1 1 calc R .
H16C H 0.2803 -0.2392 -0.2003 0.089 Uiso 1 1 calc R .
C17 C 0.0997(2) 0.6170(3) -0.1606(2) 0.0410(9) Uani 1 1 d . .
C18 C 0.0366(3) 0.6971(4) -0.2152(2) 0.0729(15) Uani 1 1 d . .
H18A H -0.0268 0.6664 -0.2242 0.109 Uiso 1 1 calc R .
H18B H 0.0530 0.6925 -0.2598 0.109 Uiso 1 1 calc R .
H18C H 0.0411 0.7860 -0.1984 0.109 Uiso 1 1 calc R .
N1 N 0.29353(19) -0.0023(3) -0.10715(15) 0.0376(7) Uani 1 1 d . .
N2 N 0.14698(18) 0.5558(3) -0.11785(15) 0.0343(7) Uani 1 1 d . .
O1 O 0.52352(14) 0.0930(2) 0.23147(12) 0.0335(5) Uani 1 1 d . .
O2 O 0.28199(17) -0.1290(2) 0.18066(13) 0.0441(6) Uani 1 1 d . .
O3 O 0.46255(17) -0.0828(2) 0.06064(13) 0.0463(6) Uani 1 1 d . .
O4 O 0.09973(16) -0.0433(2) 0.00441(15) 0.0489(7) Uani 1 1 d . .
O5 O 0.13470(15) 0.2287(2) -0.14818(12) 0.0370(6) Uani 1 1 d . .
O6 O -0.01053(16) 0.3421(2) 0.00630(14) 0.0489(7) Uani 1 1 d . .
O7 O 0.23425(17) 0.7223(2) 0.02962(13) 0.0445(6) Uani 1 1 d . .
O8 O 0.09365(18) 0.5564(2) 0.16037(15) 0.0525(7) Uani 1 1 d . .
O9 O 0.38407(15) 0.6195(2) 0.21272(13) 0.0436(6) Uani 1 1 d . .
O10 O 0.43179(16) 0.3500(2) 0.34802(12) 0.0452(6) Uani 1 1 d . .
O11 O 0.58926(15) 0.4420(2) 0.21114(13) 0.0431(6) Uani 1 1 d . .
O12 O 0.44269(16) 0.5950(2) 0.05030(14) 0.0446(6) Uani 1 1 d . .
O13 O 0.55721(14) 0.2271(2) 0.07810(12) 0.0362(5) Uani 1 1 d . .
O14 O 0.35300(17) 0.3201(3) -0.12313(12) 0.0536(7) Uani 1 1 d . .
Cu1 Cu 0.30307(3) 0.10188(4) -0.02563(2) 0.02862(9) Uani 1 1 d . .
Cu2 Cu 0.20732(3) 0.44959(4) -0.03773(2) 0.02750(9) Uani 1 1 d . .
Ru1 Ru 0.343656(15) 0.10006(2) 0.113250(12) 0.01676(6) Uani 1 1 d . .
Ru2 Ru 0.175906(14) 0.22790(2) 0.014343(12) 0.01718(6) Uani 1 1 d . .
Ru3 Ru 0.244316(15) 0.46415(2) 0.102202(12) 0.01877(6) Uani 1 1 d . .
Ru4 Ru 0.399593(15) 0.33113(2) 0.187468(12) 0.01681(6) Uani 1 1 d . .
Ru5 Ru 0.361059(14) 0.32755(2) 0.034472(12) 0.01638(6) Uani 1 1 d . .
Te1 Te 0.222533(12) 0.235654(18) 0.157557(10) 0.02001(5) Uani 1 1 d .
;
;

loop_
_atom_site_aniso_label
_atom_site_aniso_U_11
_atom_site_aniso_U_22
_atom_site_aniso_U_33
_atom_site_aniso_U_23
_atom_site_aniso_U_13
_atom_site_aniso_U_12
C1 0.0266(16) 0.0223(16) 0.0190(16) -0.0014(12) 0.0076(13) 0.0012(13)
C2 0.0256(16) 0.0241(17) 0.0257(18) 0.0007(13) 0.0061(13) 0.0027(13)
C3 0.0351(18) 0.0263(17) 0.0197(17) 0.0013(13) 0.0051(14) 0.0035(14)
C4 0.0253(16) 0.031(2) 0.0300(19) 0.0008(14) 0.0029(14) 0.0003(14)
C5 0.0183(15) 0.0270(17) 0.0273(19) 0.0001(13) 0.0012(13) -0.0017(12)
C6 0.0280(18) 0.0277(18) 0.0250(18) -0.0027(13) 0.0035(14) -0.0013(14)
C7 0.0273(17) 0.0278(19) 0.0287(18) -0.0030(14) 0.0035(14) 0.0037(13)
C8 0.0334(18) 0.0274(18) 0.034(2) -0.0042(15) 0.0106(15) 0.0044(14)
C9 0.0260(16) 0.0212(16) 0.0271(18) -0.0023(14) 0.0027(13) 0.0024(13)
C10 0.0206(15) 0.0322(18) 0.0230(18) -0.0013(14) 0.0014(13) 0.0020(13)
C11 0.0290(17) 0.0284(17) 0.0158(16) 0.0021(13) -0.0001(13) -0.0002(13)
C12 0.0247(16) 0.0308(19) 0.0323(19) 0.0069(14) 0.0116(14) 0.0030(14)
C13 0.0258(17) 0.0310(18) 0.0158(16) 0.0015(13) 0.0066(13) 0.0029(13)
C14 0.0226(16) 0.050(2) 0.0214(19) 0.0054(15) 0.0017(13) -0.0048(14)
C15 0.0274(17) 0.054(2) 0.0257(19) -0.0098(17) -0.0014(14) 0.0158(15)
C16 0.039(2) 0.090(3) 0.041(2) -0.038(2) -0.0007(18) 0.014(2)
C17 0.0364(19) 0.031(2) 0.045(2) 0.0058(17) -0.0030(17) 0.0005(16)
C18 0.059(3) 0.053(3) 0.079(3) 0.031(2) -0.019(2) 0.008(2)
N1 0.0398(16) 0.0449(18) 0.0237(16) -0.0061(14) 0.0034(12) 0.0164(13)
N2 0.0335(15) 0.0295(15) 0.0314(16) 0.0058(13) -0.0023(13) 0.0061(12)
O1 0.0267(12) 0.0320(13) 0.0323(13) -0.0003(10) -0.0049(10) 0.0081(10)
O2 0.0545(16) 0.0287(13) 0.0525(16) 0.0145(12) 0.0214(13) -0.0012(11)
O3 0.0547(16) 0.0440(15) 0.0419(15) -0.0041(12) 0.0176(13) 0.0246(13)
O4 0.0411(14) 0.0249(14) 0.075(2) -0.0022(12) 0.0087(13) -0.0113(11)
O5 0.0364(13) 0.0468(15) 0.0196(13) -0.0014(10) -0.0033(10) 0.0003(10)
O6 0.0232(13) 0.0528(16) 0.0663(18) -0.0068(13) 0.0073(12) 0.0112(11)
O7 0.0570(16) 0.0204(13) 0.0516(17) 0.0055(11) 0.0102(13) 0.0034(11)
O8 0.0503(16) 0.0539(17) 0.0643(19) -0.0041(14) 0.0341(14) 0.0173(13)
O9 0.0392(13) 0.0251(13) 0.0523(16) -0.0157(11) -0.0070(12) 0.0005(10)
O10 0.0459(15) 0.0682(18) 0.0194(14) -0.0053(12) 0.0070(11) 0.0050(12)
O11 0.0236(12) 0.0532(16) 0.0464(16) 0.0052(12) 0.0019(11) -0.0136(11)
O12 0.0402(14) 0.0308(14) 0.0664(18) 0.0066(12) 0.0219(13) -0.0100(11)
O13 0.0234(12) 0.0519(15) 0.0335(14) 0.0054(11) 0.0090(10) 0.0116(10)
O14 0.0498(16) 0.093(2) 0.0158(13) 0.0056(13) 0.0067(12) -0.0138(14)
Cu1 0.0315(2) 0.0341(2) 0.0172(2) -0.00667(16) 0.00293(16) 0.00830(17)
Cu2 0.0283(2) 0.0258(2) 0.0221(2) 0.00566(16) -0.00143(16) 0.00294(16)
Ru1 0.01926(12) 0.01608(12) 0.01330(12) 0.00008(9) 0.00261(9) 0.00151(9)
Ru2 0.01398(11) 0.01823(13) 0.01686(13) -0.00112(9) 0.00115(9) 0.00003(9)
Ru3 0.01749(12) 0.01746(12) 0.01947(13) -0.00255(9) 0.00292(9) 0.00261(9)
Ru4 0.01630(11) 0.01906(13) 0.01283(12) -0.00151(9) 0.00121(9) -0.00012(9)
Ru5 0.01431(11) 0.02041(13) 0.01338(12) 0.00275(9) 0.00277(9) 0.00123(9)
Te1 0.01927(10) 0.02379(11) 0.01818(11) -0.00104(8) 0.00754(8) -0.00104(7)

loop_
_atom_type_symbol
_atom_type_description
_atom_type_scat_dispersion_real
_atom_type_scat_dispersion_imag
_atom_type_scat_source
C C 0.0033 0.0016 'International Tables Vol C Tables 4.2.6.8 and 6.1.1.4'
H H 0.0000 0.0000 'International Tables Vol C Tables 4.2.6.8 and 6.1.1.4'
N N 0.0061 0.0033 'International Tables Vol C Tables 4.2.6.8 and 6.1.1.4'
O O 0.0106 0.0060 'International Tables Vol C Tables 4.2.6.8 and 6.1.1.4'
Cu Cu 0.3201 1.2651 'International Tables Vol C Tables 4.2.6.8 and 6.1.1.4'
Ru Ru -1.2594 0.8363 'International Tables Vol C Tables 4.2.6.8 and 6.1.1.4'
Te Te -0.5308 1.6751 'International Tables Vol C Tables 4.2.6.8 and 6.1.1.4'

loop_
_geom_angle_atom_site_label_1
_geom_angle_atom_site_label_2
_geom_angle_atom_site_label_3
_geom_angle
O1 C1 Ru1 140.0(2)
O1 C1 Ru4 134.9(2)
Ru1 C1 Ru4 85.05(11)
O2 C2 Ru1 179.0(3)
O3 C3 Ru1 170.2(3)
O3 C3 Cu1 117.9(2)
Ru1 C3 Cu1 71.89(10)
O4 C4 Ru2 175.4(3)
O5 C5 Ru2 172.0(3)
O5 C5 Cu2 113.8(2)
Ru2 C5 Cu2 72.45(10)
O6 C6 Ru2 177.4(3)
O7 C7 Ru3 171.5(3)
O7 C7 Cu2 115.3(2)
Ru3 C7 Cu2 73.21(10)
O8 C8 Ru3 178.4(3)
O9 C9 Ru3 142.8(2)
O9 C9 Ru4 132.3(2)
Ru3 C9 Ru4 84.79(11)
O10 C10 Ru4 175.4(3)
O11 C11 Ru4 178.1(3)
O12 C12 Ru5 173.9(3)
O13 C13 Ru5 173.6(3)
O14 C14 Ru5 171.7(3)
N1 C15 C16 178.7(4)
C15 C16 H16A 109.5
C15 C16 H16B 109.5
H16A C16 H16B 109.5
C15 C16 H16C 109.5
H16A C16 H16C 109.5
H16B C16 H16C 109.5
N2 C17 C18 178.6(5)
C17 C18 H18A 109.5
C17 C18 H18B 109.5
H18A C18 H18B 109.5
C17 C18 H18C 109.5
H18A C18 H18C 109.5
H18B C18 H18C 109.5
C15 N1 Cu1 177.3(3)
C17 N2 Cu2 168.6(3)
N1 Cu1 C3 104.37(11)
N1 Cu1 Ru1 143.89(9)
C3 Cu1 Ru1 43.99(7)
N1 Cu1 Ru2 131.20(8)
C3 Cu1 Ru2 112.97(8)
Ru1 Cu1 Ru2 69.747(11)
N1 Cu1 Ru5 143.87(9)
C3 Cu1 Ru5 91.22(7)
Ru1 Cu1 Ru5 66.653(11)
Ru2 Cu1 Ru5 66.607(11)
N2 Cu2 C7 95.71(11)
N2 Cu2 C5 101.15(11)
C7 Cu2 C5 155.07(11)
N2 Cu2 Ru3 135.87(9)
C7 Cu2 Ru3 43.68(8)
C5 Cu2 Ru3 113.41(8)
N2 Cu2 Ru2 136.89(8)
C7 Cu2 Ru2 112.28(8)
C5 Cu2 Ru2 43.75(8)
Ru3 Cu2 Ru2 69.677(11)
N2 Cu2 Ru5 146.85(9)
C7 Cu2 Ru5 91.96(7)
C5 Cu2 Ru5 83.91(7)
Ru3 Cu2 Ru5 66.575(11)
Ru2 Cu2 Ru5 66.919(11)
C2 Ru1 C3 88.62(13)
C2 Ru1 C1 97.10(12)
C3 Ru1 C1 90.54(12)
C2 Ru1 Cu1 116.92(9)
C3 Ru1 Cu1 64.12(9)
C1 Ru1 Cu1 135.42(8)
C2 Ru1 Te1 86.76(9)
C3 Ru1 Te1 171.36(9)
C1 Ru1 Te1 97.26(8)
Cu1 Ru1 Te1 111.780(11)
C2 Ru1 Ru4 123.05(9)
C3 Ru1 Ru4 128.06(9)
C1 Ru1 Ru4 49.57(8)
Cu1 Ru1 Ru4 118.154(12)
Te1 Ru1 Ru4 60.460(8)
C2 Ru1 Ru5 167.75(9)
C3 Ru1 Ru5 97.61(9)
C1 Ru1 Ru5 93.40(8)
Cu1 Ru1 Ru5 57.717(11)
Te1 Ru1 Ru5 85.661(9)
Ru4 Ru1 Ru5 60.481(8)
C2 Ru1 Ru2 108.43(9)
C3 Ru1 Ru2 119.17(9)
C1 Ru1 Ru2 140.34(8)
Cu1 Ru1 Ru2 55.986(10)
Te1 Ru1 Ru2 55.861(7)
Ru4 Ru1 Ru2 90.804(9)
Ru5 Ru1 Ru2 59.324(7)
C6 Ru2 C5 94.79(13)
C6 Ru2 C4 93.91(13)
C5 Ru2 C4 92.73(13)
C6 Ru2 Cu2 84.19(9)
C5 Ru2 Cu2 63.80(9)
C4 Ru2 Cu2 156.09(10)
C6 Ru2 Cu1 159.77(9)
C5 Ru2 Cu1 67.07(9)
C4 Ru2 Cu1 78.77(10)
Cu2 Ru2 Cu1 94.884(14)
C6 Ru2 Te1 88.94(9)
C5 Ru2 Te1 173.16(9)
C4 Ru2 Te1 92.73(10)
Cu2 Ru2 Te1 111.019(12)
Cu1 Ru2 Te1 110.059(11)
C6 Ru2 Ru5 134.77(9)
C5 Ru2 Ru5 88.21(8)
C4 Ru2 Ru5 131.09(9)
Cu2 Ru2 Ru5 56.962(10)
Cu1 Ru2 Ru5 56.830(10)
Te1 Ru2 Ru5 85.104(8)
C6 Ru2 Ru1 143.60(9)
C5 Ru2 Ru1 121.22(9)
C4 Ru2 Ru1 80.24(9)
Cu2 Ru2 Ru1 114.882(11)
Cu1 Ru2 Ru1 54.267(10)
Te1 Ru2 Ru1 55.856(7)
Ru5 Ru2 Ru1 58.413(7)
C6 Ru2 Ru3 81.13(9)
C5 Ru2 Ru3 118.86(9)
C4 Ru2 Ru3 148.25(10)
Cu2 Ru2 Ru3 55.078(10)
Cu1 Ru2 Ru3 114.873(12)
Te1 Ru2 Ru3 56.034(7)
Ru5 Ru2 Ru3 58.642(7)
Ru1 Ru2 Ru3 85.389(8)
C8 Ru3 C7 88.70(14)
C8 Ru3 C9 97.73(13)
C7 Ru3 C9 91.45(12)
C8 Ru3 Cu2 117.80(10)
C7 Ru3 Cu2 63.10(9)
C9 Ru3 Cu2 133.96(9)
C8 Ru3 Te1 86.47(10)
C7 Ru3 Te1 169.11(9)
C9 Ru3 Te1 98.86(9)
Cu2 Ru3 Te1 110.899(12)
C8 Ru3 Ru4 122.54(10)
C7 Ru3 Ru4 130.08(9)
C9 Ru3 Ru4 50.26(8)
Cu2 Ru3 Ru4 117.542(12)
Te1 Ru3 Ru4 60.401(8)
C8 Ru3 Ru5 167.52(10)
C7 Ru3 Ru5 97.80(9)
C9 Ru3 Ru5 92.76(9)
Cu2 Ru3 Ru5 57.225(10)
Te1 Ru3 Ru5 85.261(8)
Ru4 Ru3 Ru5 60.377(8)
C8 Ru3 Ru2 108.38(10)
C7 Ru3 Ru2 117.07(9)
C9 Ru3 Ru2 140.93(8)
Cu2 Ru3 Ru2 55.245(10)
Te1 Ru3 Ru2 55.747(7)
Ru4 Ru3 Ru2 90.816(9)
Ru5 Ru3 Ru2 59.170(7)
C11 Ru4 C10 90.71(12)
C11 Ru4 C1 89.63(12)
C10 Ru4 C1 91.91(12)
C11 Ru4 C9 86.72(12)
C10 Ru4 C9 87.29(12)
C1 Ru4 C9 176.26(11)
C11 Ru4 Te1 176.14(9)
C10 Ru4 Te1 92.96(9)
C1 Ru4 Te1 91.41(8)
C9 Ru4 Te1 92.28(8)
C11 Ru4 Ru3 119.63(9)
C10 Ru4 Ru3 114.73(9)
C1 Ru4 Ru3 138.34(8)
C9 Ru4 Ru3 44.95(8)
Te1 Ru4 Ru3 57.592(7)
C11 Ru4 Ru1 121.52(9)
C10 Ru4 Ru1 119.66(9)
C1 Ru4 Ru1 45.38(8)
C9 Ru4 Ru1 137.86(8)
Te1 Ru4 Ru1 57.335(7)
Ru3 Ru4 Ru1 92.961(9)
C11 Ru4 Ru5 91.88(9)
C10 Ru4 Ru5 176.12(9)
C1 Ru4 Ru5 90.99(8)
C9 Ru4 Ru5 89.98(8)
Te1 Ru4 Ru5 84.388(8)
Ru3 Ru4 Ru5 61.437(8)
Ru1 Ru4 Ru5 61.122(8)
C13 Ru5 C12 91.41(13)
C13 Ru5 C14 93.35(13)
C12 Ru5 C14 94.13(14)
C13 Ru5 Cu2 163.00(9)
C12 Ru5 Cu2 81.51(9)
C14 Ru5 Cu2 71.92(10)
C13 Ru5 Cu1 87.25(9)
C12 Ru5 Cu1 159.87(10)
C14 Ru5 Cu1 65.93(10)
Cu2 Ru5 Cu1 94.094(13)
C13 Ru5 Ru4 80.24(9)
C12 Ru5 Ru4 85.49(10)
C14 Ru5 Ru4 173.56(9)
Cu2 Ru5 Ru4 114.329(12)
Cu1 Ru5 Ru4 113.986(12)
C13 Ru5 Ru1 76.69(9)
C12 Ru5 Ru1 143.19(9)
C14 Ru5 Ru1 120.89(10)
Cu2 Ru5 Ru1 117.862(12)
Cu1 Ru5 Ru1 55.630(10)
Ru4 Ru5 Ru1 58.397(7)
C13 Ru5 Ru3 136.90(9)
C12 Ru5 Ru3 75.67(9)
C14 Ru5 Ru3 127.95(10)
Cu2 Ru5 Ru3 56.200(10)
Cu1 Ru5 Ru3 118.114(12)
Ru4 Ru5 Ru3 58.186(8)
Ru1 Ru5 Ru3 89.408(9)
C13 Ru5 Ru2 135.63(9)
C12 Ru5 Ru2 131.58(9)
C14 Ru5 Ru2 93.70(9)
Cu2 Ru5 Ru2 56.119(10)
Cu1 Ru5 Ru2 56.563(10)
Ru4 Ru5 Ru2 91.343(9)
Ru1 Ru5 Ru2 62.263(8)
Ru3 Ru5 Ru2 62.187(8)
Ru1 Te1 Ru2 68.284(8)
Ru1 Te1 Ru3 98.963(9)
Ru2 Te1 Ru3 68.219(8)
Ru1 Te1 Ru4 62.204(8)
Ru2 Te1 Ru4 99.164(9)
Ru3 Te1 Ru4 62.007(7)

loop_
_geom_bond_atom_site_label_1
_geom_bond_atom_site_label_2
_geom_bond_distance
C1 O1 1.162(3)
C1 Ru1 2.006(3)
C1 Ru4 2.145(3)
C2 O2 1.143(3)
C2 Ru1 1.874(3)
C3 O3 1.135(4)
C3 Ru1 1.897(3)
C3 Cu1 2.457(3)
C4 O4 1.130(4)
C4 Ru2 1.914(3)
C5 O5 1.146(4)
C5 Ru2 1.908(3)
C5 Cu2 2.475(3)
C6 O6 1.132(4)
C6 Ru2 1.906(3)
C7 O7 1.141(4)
C7 Ru3 1.894(3)
C7 Cu2 2.445(3)
C8 O8 1.139(4)
C8 Ru3 1.877(3)
C9 O9 1.162(3)
C9 Ru3 1.989(3)
C9 Ru4 2.165(3)
C10 O10 1.131(4)
C10 Ru4 1.905(3)
C11 O11 1.145(3)
C11 Ru4 1.865(3)
C12 O12 1.137(4)
C12 Ru5 1.898(3)
C13 O13 1.139(3)
C13 Ru5 1.893(3)
C14 O14 1.149(4)
C14 Ru5 1.909(3)
C15 N1 1.130(4)
C15 C16 1.449(5)
C16 H16A 0.9800
C16 H16B 0.9800
C16 H16C 0.9800
C17 N2 1.121(4)
C17 C18 1.460(5)
C18 H18A 0.9800
C18 H18B 0.9800
C18 H18C 0.9800
N1 Cu1 1.899(3)
N2 Cu2 1.908(3)
Cu1 Ru1 2.5953(4)
Cu1 Ru2 2.6502(4)
Cu1 Ru5 2.6583(4)
Cu2 Ru3 2.6250(4)
Cu2 Ru2 2.6304(4)
Cu2 Ru5 2.6560(4)
Ru1 Te1 2.6721(3)
Ru1 Ru4 2.8079(3)
Ru1 Ru5 2.8869(3)
Ru1 Ru2 2.9995(3)
Ru2 Te1 2.6723(3)
Ru2 Ru5 2.9147(3)
Ru2 Ru3 3.0022(3)
Ru3 Te1 2.6814(3)
Ru3 Ru4 2.8044(3)
Ru3 Ru5 2.8986(3)
Ru4 Te1 2.7616(3)
Ru4 Ru5 2.8689(3)
